data_7111553
loop_
_publ_author_name
'Melnick, Jonathan G.'
'Radosevich, Alexander T.'
'Villagr\'an, Dino'
'Nocera, Daniel G.'

_publ_section_title
;
 Decarbonylation of ethanol to methane, carbon monoxide and hydrogen by a
 [PNP]Ir complex
;
_journal_issue 1
_journal_name_full 'Chemical Communications'
_journal_page_first 79
_journal_page_last 81
_journal_paper_doi 10.1039/b914083b
_journal_volume 46
_journal_year 2010
_chemical_formula_sum 'C29 H46 Ir N O P2'
_chemical_formula_weight 678.81
_chemical_name_systematic
;
?
;
_space_group_IT_number 14
_symmetry_cell_setting monoclinic
_symmetry_space_group_name_Hall '-P 2yn'
_symmetry_space_group_name_H-M 'P 1 21/n 1'
_atom_sites_solution_hydrogens geom
_atom_sites_solution_primary direct
_atom_sites_solution_secondary difmap
_audit_creation_method SHELXL-97
_cell_angle_alpha 90.00
_cell_angle_beta 90.754(2)
_cell_angle_gamma 90.00
_cell_formula_units_Z 4
_cell_length_a 14.7286(13)
_cell_length_b 12.3197(11)
_cell_length_c 16.0250(14)
_cell_measurement_reflns_used 9989
_cell_measurement_temperature 100(2)
_cell_measurement_theta_max 31.46
_cell_measurement_theta_min 2.49
_cell_volume 2907.5(4)
_computing_cell_refinement 'Bruker SAINT'
_computing_data_collection 'Bruker APEX2'
_computing_data_reduction 'Bruker SAINT'
_computing_molecular_graphics 'Bruker SHELXTL'
_computing_publication_material 'Bruker SHELXTL'
_computing_structure_refinement 'SHELXL-97 (Sheldrick, 1997)'
_computing_structure_solution 'SHELXS-97 (Sheldrick, 1990)'
_diffrn_ambient_temperature 100(2)
_diffrn_measured_fraction_theta_full 0.941
_diffrn_measured_fraction_theta_max 0.941
_diffrn_measurement_device_type 'Bruker APEX-II CCD'
_diffrn_measurement_method '\f and \w scans'
_diffrn_radiation_monochromator graphite
_diffrn_radiation_source 'fine-focus sealed tube'
_diffrn_radiation_type MoK\a
_diffrn_radiation_wavelength 0.71073
_diffrn_reflns_av_R_equivalents 0.0415
_diffrn_reflns_av_sigmaI/netI 0.0259
_diffrn_reflns_limit_h_max 21
_diffrn_reflns_limit_h_min -21
_diffrn_reflns_limit_k_max 17
_diffrn_reflns_limit_k_min -17
_diffrn_reflns_limit_l_max 23
_diffrn_reflns_limit_l_min -23
_diffrn_reflns_number 67091
_diffrn_reflns_theta_full 31.65
_diffrn_reflns_theta_max 31.65
_diffrn_reflns_theta_min 1.87
_diffrn_standards_number 0
_exptl_absorpt_coefficient_mu 4.724
_exptl_absorpt_correction_T_max 0.6495
_exptl_absorpt_correction_T_min 0.4518
_exptl_absorpt_correction_type multi-scan
_exptl_absorpt_process_details sadabs
_exptl_crystal_colour Yellow
_exptl_crystal_density_diffrn 1.551
_exptl_crystal_density_method 'not measured'
_exptl_crystal_description Block
_exptl_crystal_F_000 1368
_exptl_crystal_size_max 0.20
_exptl_crystal_size_mid 0.20
_exptl_crystal_size_min 0.10
_refine_diff_density_max 1.403
_refine_diff_density_min -0.537
_refine_diff_density_rms 0.122
_refine_ls_extinction_method none
_refine_ls_goodness_of_fit_ref 1.002
_refine_ls_hydrogen_treatment mixed
_refine_ls_matrix_type full
_refine_ls_number_parameters 313
_refine_ls_number_reflns 9217
_refine_ls_number_restraints 0
_refine_ls_restrained_S_all 1.002
_refine_ls_R_factor_all 0.0293
_refine_ls_R_factor_gt 0.0226
_refine_ls_shift/su_max 0.010
_refine_ls_shift/su_mean 0.000
_refine_ls_structure_factor_coef Fsqd
_refine_ls_weighting_details 'calc w=1/[\s^2^(Fo^2^)+(0.0276P)^2^+4.0119P] where P=(Fo^2^+2Fc^2^)/3'
_refine_ls_weighting_scheme calc
_refine_ls_wR_factor_gt 0.0529
_refine_ls_wR_factor_ref 0.0565
_reflns_number_gt 8026
_reflns_number_total 9217
_reflns_threshold_expression >2sigma(I)
_cod_data_source_file b914083bsup1.cif
_cod_data_source_block irethco
_cod_depositor_comments
;
The following automatic conversions were performed:

'_symmetry_cell_setting' value 'Monoclinic' changed to 'monoclinic'
according to /home/saulius/struct/CIF-dictionaries/cif_core.dic
dictionary named 'cif_core.dic' version 2.4.2 from 2011-04-26.

Automatic conversion script
Id: cif_fix_values 1891 2012-01-12 08:04:46Z andrius 
;
_cod_original_sg_symbol_H-M P2(1)/n
_cod_database_code 7111553

loop_
_symmetry_equiv_pos_as_xyz
'x, y, z'
'-x+1/2, y+1/2, -z+1/2'
'-x, -y, -z'
'x-1/2, -y-1/2, z-1/2'

loop_
_atom_site_label
_atom_site_type_symbol
_atom_site_fract_x
_atom_site_fract_y
_atom_site_fract_z
_atom_site_U_iso_or_equiv
_atom_site_adp_type
_atom_site_occupancy
_atom_site_symmetry_multiplicity
_atom_site_calc_flag
_atom_site_refinement_flags
Ir1 Ir 0.754623(5) 0.916665(7) 0.032629(5) 0.01100(3) Uani 1 1 d .
H1 H 0.843(2) 0.844(3) 0.033(2) 0.038(10) Uiso 1 1 d .
C1 C 0.80182(16) 1.01174(19) 0.11020(14) 0.0170(4) Uani 1 1 d .
O1 O 0.83027(14) 1.07214(15) 0.15942(12) 0.0249(4) Uani 1 1 d .
P1 P 0.70523(4) 0.78400(5) 0.12402(3) 0.01263(10) Uani 1 1 d .
P2 P 0.80885(4) 0.99446(5) -0.08865(3) 0.01264(10) Uani 1 1 d .
N1 N 0.69590(13) 0.81156(15) -0.05765(11) 0.0137(3) Uani 1 1 d .
C2 C 0.62418(16) 1.0037(2) 0.02208(14) 0.0174(4) Uani 1 1 d .
H2A H 0.6219 1.0399 -0.0331 0.021 Uiso 1 1 calc R
H2B H 0.5749 0.9490 0.0224 0.021 Uiso 1 1 calc R
C3 C 0.60280(19) 1.0888(2) 0.08819(17) 0.0230(5) Uani 1 1 d .
H3A H 0.5433 1.1212 0.0760 0.034 Uiso 1 1 calc R
H3B H 0.6495 1.1455 0.0877 0.034 Uiso 1 1 calc R
H3C H 0.6019 1.0543 0.1433 0.034 Uiso 1 1 calc R
C11 C 0.66401(15) 0.68326(18) 0.05206(13) 0.0135(4) Uani 1 1 d .
C12 C 0.67010(15) 0.70735(18) -0.03389(13) 0.0131(4) Uani 1 1 d .
C13 C 0.65526(16) 0.61987(19) -0.08969(14) 0.0167(4) Uani 1 1 d .
H13A H 0.6626 0.6312 -0.1479 0.020 Uiso 1 1 calc R
C14 C 0.63030(17) 0.51846(19) -0.06144(14) 0.0177(4) Uani 1 1 d .
H14A H 0.6211 0.4619 -0.1009 0.021 Uiso 1 1 calc R
C15 C 0.61801(16) 0.49604(19) 0.02347(15) 0.0168(4) Uani 1 1 d .
C16 C 0.63597(16) 0.57989(18) 0.07877(14) 0.0156(4) Uani 1 1 d .
H16A H 0.6291 0.5672 0.1368 0.019 Uiso 1 1 calc R
C17 C 0.59082(19) 0.3844(2) 0.05280(16) 0.0224(5) Uani 1 1 d .
H17A H 0.6453 0.3403 0.0622 0.034 Uiso 1 1 calc R
H17B H 0.5522 0.3498 0.0102 0.034 Uiso 1 1 calc R
H17C H 0.5572 0.3906 0.1050 0.034 Uiso 1 1 calc R
C21 C 0.72410(15) 0.94780(18) -0.16273(13) 0.0134(4) Uani 1 1 d .
C22 C 0.67603(15) 0.85406(18) -0.13644(13) 0.0138(4) Uani 1 1 d .
C23 C 0.60747(15) 0.81544(19) -0.19112(13) 0.0152(4) Uani 1 1 d .
H23A H 0.5721 0.7545 -0.1754 0.018 Uiso 1 1 calc R
C24 C 0.59091(16) 0.8651(2) -0.26751(14) 0.0165(4) Uani 1 1 d .
H24A H 0.5451 0.8359 -0.3032 0.020 Uiso 1 1 calc R
C25 C 0.63884(16) 0.9563(2) -0.29404(14) 0.0166(4) Uani 1 1 d .
C26 C 0.70487(16) 0.99700(19) -0.23971(14) 0.0161(4) Uani 1 1 d .
H26A H 0.7378 1.0599 -0.2553 0.019 Uiso 1 1 calc R
C27 C 0.61781(18) 1.0087(2) -0.37775(15) 0.0228(5) Uani 1 1 d .
H27A H 0.6334 1.0860 -0.3753 0.034 Uiso 1 1 calc R
H27B H 0.5530 1.0007 -0.3909 0.034 Uiso 1 1 calc R
H27C H 0.6535 0.9733 -0.4212 0.034 Uiso 1 1 calc R
C31 C 0.61443(16) 0.7943(2) 0.20288(14) 0.0175(4) Uani 1 1 d .
H31A H 0.6072 0.7198 0.2268 0.021 Uiso 1 1 calc R
C32 C 0.52221(17) 0.8246(2) 0.16443(16) 0.0228(5) Uani 1 1 d .
H32A H 0.4768 0.8287 0.2085 0.034 Uiso 1 1 calc R
H32B H 0.5040 0.7693 0.1236 0.034 Uiso 1 1 calc R
H32C H 0.5268 0.8952 0.1366 0.034 Uiso 1 1 calc R
C33 C 0.6405(2) 0.8683(2) 0.27598(16) 0.0271(6) Uani 1 1 d .
H33A H 0.5906 0.8707 0.3158 0.041 Uiso 1 1 calc R
H33B H 0.6524 0.9417 0.2552 0.041 Uiso 1 1 calc R
H33C H 0.6952 0.8400 0.3038 0.041 Uiso 1 1 calc R
C41 C 0.79792(16) 0.7139(2) 0.18309(14) 0.0180(4) Uani 1 1 d .
H41A H 0.7691 0.6692 0.2276 0.022 Uiso 1 1 calc R
C42 C 0.85307(18) 0.6374(2) 0.12812(17) 0.0234(5) Uani 1 1 d .
H42A H 0.9007 0.6025 0.1619 0.035 Uiso 1 1 calc R
H42B H 0.8809 0.6789 0.0830 0.035 Uiso 1 1 calc R
H42C H 0.8129 0.5817 0.1043 0.035 Uiso 1 1 calc R
C43 C 0.86248(18) 0.7946(2) 0.22611(16) 0.0244(5) Uani 1 1 d .
H43A H 0.9101 0.7547 0.2564 0.037 Uiso 1 1 calc R
H43B H 0.8284 0.8394 0.2654 0.037 Uiso 1 1 calc R
H43C H 0.8903 0.8413 0.1840 0.037 Uiso 1 1 calc R
C51 C 0.82309(16) 1.14263(19) -0.10189(14) 0.0175(4) Uani 1 1 d .
H51A H 0.8408 1.1558 -0.1611 0.021 Uiso 1 1 calc R
C52 C 0.73652(19) 1.2066(2) -0.08646(19) 0.0275(6) Uani 1 1 d .
H52A H 0.7483 1.2842 -0.0944 0.041 Uiso 1 1 calc R
H52B H 0.7164 1.1939 -0.0292 0.041 Uiso 1 1 calc R
H52C H 0.6891 1.1829 -0.1258 0.041 Uiso 1 1 calc R
C53 C 0.90169(19) 1.1830(2) -0.04560(16) 0.0255(5) Uani 1 1 d .
H53A H 0.9090 1.2615 -0.0527 0.038 Uiso 1 1 calc R
H53B H 0.9580 1.1461 -0.0611 0.038 Uiso 1 1 calc R
H53C H 0.8881 1.1671 0.0128 0.038 Uiso 1 1 calc R
C61 C 0.91824(16) 0.9384(2) -0.12660(14) 0.0168(4) Uani 1 1 d .
H61A H 0.9665 0.9565 -0.0843 0.020 Uiso 1 1 calc R
C62 C 0.94660(17) 0.9874(2) -0.21049(15) 0.0234(5) Uani 1 1 d .
H62A H 1.0044 0.9554 -0.2276 0.035 Uiso 1 1 calc R
H62B H 0.9537 1.0662 -0.2045 0.035 Uiso 1 1 calc R
H62C H 0.8998 0.9720 -0.2529 0.035 Uiso 1 1 calc R
C63 C 0.91367(18) 0.8147(2) -0.13433(16) 0.0231(5) Uani 1 1 d .
H63A H 0.9718 0.7872 -0.1545 0.035 Uiso 1 1 calc R
H63B H 0.8652 0.7948 -0.1739 0.035 Uiso 1 1 calc R
H63C H 0.9011 0.7830 -0.0796 0.035 Uiso 1 1 calc R

loop_
_atom_site_aniso_label
_atom_site_aniso_U_11
_atom_site_aniso_U_22
_atom_site_aniso_U_33
_atom_site_aniso_U_23
_atom_site_aniso_U_13
_atom_site_aniso_U_12
Ir1 0.01272(4) 0.01041(4) 0.00990(4) -0.00007(3) 0.00116(3) -0.00069(3)
C1 0.0177(11) 0.0178(11) 0.0156(10) 0.0025(8) 0.0019(8) -0.0006(9)
O1 0.0289(10) 0.0247(10) 0.0210(8) -0.0082(7) -0.0011(7) -0.0049(8)
P1 0.0146(3) 0.0127(2) 0.0106(2) 0.00030(19) 0.00122(19) -0.0016(2)
P2 0.0136(3) 0.0125(2) 0.0119(2) 0.00103(19) 0.00113(19) -0.0011(2)
N1 0.0175(9) 0.0124(8) 0.0113(8) 0.0012(7) -0.0003(7) -0.0007(7)
C2 0.0166(11) 0.0181(11) 0.0178(10) 0.0010(8) 0.0032(8) 0.0013(9)
C3 0.0248(13) 0.0192(12) 0.0250(12) -0.0013(9) 0.0071(10) 0.0041(10)
C11 0.0163(10) 0.0121(9) 0.0121(9) 0.0003(7) 0.0013(7) -0.0007(8)
C12 0.0114(10) 0.0132(9) 0.0146(9) 0.0003(8) 0.0001(7) -0.0002(8)
C13 0.0211(11) 0.0157(10) 0.0133(9) -0.0014(8) 0.0012(8) 0.0003(9)
C14 0.0216(12) 0.0143(10) 0.0173(10) -0.0025(8) 0.0004(8) -0.0004(9)
C15 0.0168(11) 0.0138(10) 0.0198(10) 0.0014(8) -0.0007(8) -0.0007(8)
C16 0.0169(11) 0.0155(10) 0.0143(9) 0.0023(8) -0.0001(8) -0.0012(8)
C17 0.0294(14) 0.0145(11) 0.0234(11) 0.0034(9) -0.0014(10) -0.0030(10)
C21 0.0142(10) 0.0144(9) 0.0116(9) 0.0015(8) 0.0002(7) 0.0001(8)
C22 0.0148(10) 0.0159(10) 0.0107(9) 0.0006(7) 0.0019(7) 0.0014(8)
C23 0.0146(10) 0.0164(10) 0.0145(9) -0.0005(8) 0.0020(8) -0.0010(8)
C24 0.0147(10) 0.0202(11) 0.0147(9) -0.0011(8) -0.0002(8) 0.0007(8)
C25 0.0171(11) 0.0184(11) 0.0143(9) 0.0018(8) 0.0008(8) 0.0022(9)
C26 0.0166(11) 0.0172(11) 0.0146(9) 0.0035(8) 0.0017(8) 0.0006(8)
C27 0.0243(13) 0.0245(12) 0.0196(11) 0.0052(9) -0.0039(9) -0.0028(10)
C31 0.0217(11) 0.0172(11) 0.0138(9) 0.0000(8) 0.0057(8) -0.0017(9)
C32 0.0194(12) 0.0259(13) 0.0234(11) 0.0025(10) 0.0061(9) 0.0024(10)
C33 0.0328(15) 0.0294(14) 0.0194(11) -0.0065(10) 0.0077(10) -0.0047(11)
C41 0.0186(11) 0.0179(11) 0.0174(10) 0.0059(8) -0.0006(8) -0.0010(9)
C42 0.0201(12) 0.0191(12) 0.0311(13) 0.0030(10) -0.0010(10) 0.0029(9)
C43 0.0234(13) 0.0284(13) 0.0214(11) 0.0019(10) -0.0077(9) -0.0021(10)
C51 0.0219(12) 0.0142(10) 0.0164(10) 0.0035(8) 0.0015(8) -0.0038(9)
C52 0.0296(14) 0.0133(11) 0.0397(15) 0.0038(10) 0.0072(11) 0.0026(10)
C53 0.0341(15) 0.0188(12) 0.0234(12) 0.0024(10) -0.0032(10) -0.0106(10)
C61 0.0144(10) 0.0207(11) 0.0153(10) 0.0015(8) 0.0015(8) 0.0000(8)
C62 0.0197(12) 0.0311(14) 0.0197(11) 0.0040(10) 0.0066(9) 0.0018(10)
C63 0.0258(13) 0.0207(12) 0.0229(11) -0.0018(9) 0.0076(9) 0.0044(10)

loop_
_atom_type_symbol
_atom_type_description
_atom_type_scat_dispersion_real
_atom_type_scat_dispersion_imag
_atom_type_scat_source
C C 0.0033 0.0016 'International Tables Vol C Tables 4.2.6.8 and 6.1.1.4'
H H 0.0000 0.0000 'International Tables Vol C Tables 4.2.6.8 and 6.1.1.4'
N N 0.0061 0.0033 'International Tables Vol C Tables 4.2.6.8 and 6.1.1.4'
O O 0.0106 0.0060 'International Tables Vol C Tables 4.2.6.8 and 6.1.1.4'
P P 0.1023 0.0942 'International Tables Vol C Tables 4.2.6.8 and 6.1.1.4'
Ir Ir -1.4442 7.9887 'International Tables Vol C Tables 4.2.6.8 and 6.1.1.4'

loop_
_geom_angle_atom_site_label_1
_geom_angle_atom_site_label_2
_geom_angle_atom_site_label_3
_geom_angle
C1 Ir1 N1 177.69(9)
C1 Ir1 C2 93.63(10)
N1 Ir1 C2 84.11(8)
C1 Ir1 P1 98.11(7)
N1 Ir1 P1 82.63(5)
C2 Ir1 P1 96.37(6)
C1 Ir1 P2 99.91(7)
N1 Ir1 P2 79.76(5)
C2 Ir1 P2 92.53(6)
P1 Ir1 P2 159.32(2)
O1 C1 Ir1 179.0(2)
C11 P1 C31 104.11(11)
C11 P1 C41 104.21(11)
C31 P1 C41 102.43(11)
C11 P1 Ir1 100.84(7)
C31 P1 Ir1 128.10(8)
C41 P1 Ir1 114.44(8)
C21 P2 C51 108.49(11)
C21 P2 C61 105.12(11)
C51 P2 C61 103.20(11)
C21 P2 Ir1 100.18(7)
C51 P2 Ir1 123.02(8)
C61 P2 Ir1 115.45(8)
C12 N1 C22 122.59(19)
C12 N1 Ir1 119.15(14)
C22 N1 Ir1 117.90(15)
C3 C2 Ir1 117.92(17)
C16 C11 C12 120.6(2)
C16 C11 P1 121.91(16)
C12 C11 P1 117.12(16)
N1 C12 C13 124.7(2)
N1 C12 C11 118.74(19)
C13 C12 C11 116.4(2)
C14 C13 C12 121.4(2)
C13 C14 C15 122.3(2)
C16 C15 C14 116.6(2)
C16 C15 C17 122.0(2)
C14 C15 C17 121.3(2)
C15 C16 C11 122.3(2)
C26 C21 C22 121.1(2)
C26 C21 P2 124.87(18)
C22 C21 P2 113.99(16)
N1 C22 C23 125.2(2)
N1 C22 C21 118.3(2)
C23 C22 C21 116.43(19)
C24 C23 C22 121.0(2)
C23 C24 C25 122.7(2)
C26 C25 C24 116.9(2)
C26 C25 C27 122.2(2)
C24 C25 C27 120.9(2)
C25 C26 C21 121.8(2)
C32 C31 C33 112.0(2)
C32 C31 P1 112.71(16)
C33 C31 P1 112.70(17)
C43 C41 C42 109.1(2)
C43 C41 P1 111.97(17)
C42 C41 P1 112.57(17)
C52 C51 C53 111.3(2)
C52 C51 P2 113.31(17)
C53 C51 P2 109.68(17)
C63 C61 C62 109.4(2)
C63 C61 P2 110.99(17)
C62 C61 P2 112.74(17)

loop_
_geom_bond_atom_site_label_1
_geom_bond_atom_site_label_2
_geom_bond_distance
Ir1 C1 1.838(2)
Ir1 N1 2.1177(18)
Ir1 C2 2.205(2)
Ir1 P1 2.3180(6)
Ir1 P2 2.3183(6)
C1 O1 1.159(3)
P1 C11 1.794(2)
P1 C31 1.856(2)
P1 C41 1.863(2)
P2 C21 1.805(2)
P2 C51 1.850(2)
P2 C61 1.862(2)
N1 C12 1.393(3)
N1 C22 1.394(3)
C2 C3 1.526(3)
C11 C16 1.407(3)
C11 C12 1.413(3)
C12 C13 1.415(3)
C13 C14 1.380(3)
C14 C15 1.403(3)
C15 C16 1.384(3)
C15 C17 1.509(3)
C21 C26 1.400(3)
C21 C22 1.421(3)
C22 C23 1.411(3)
C23 C24 1.387(3)
C24 C25 1.396(3)
C25 C26 1.390(3)
C25 C27 1.517(3)
C31 C32 1.530(3)
C31 C33 1.530(3)
C41 C43 1.533(4)
C41 C42 1.531(4)
C51 C52 1.522(4)
C51 C53 1.541(3)
C61 C63 1.530(3)
C61 C62 1.536(3)
